data_7715279
loop_
_publ_author_name
'Talcik, Jakub'
'Serrato, Melinda R.'
'Del Vecchio, Antonio'
'Colombel-Rouen, Sophie'
'Morvan, Jennifer'
'Roisnel, Thierry'
'Jazzar, Rodolphe'
'Melaimi, Mohand'
'Bertrand, Guy'
'Mauduit, Marc'

_publ_section_title
;
 Cyclic (amino)(barrelene)carbene Ru-complexes: synthesis and reactivity
 in olefin metathesis.
;
_journal_issue 12
_journal_name_full 'Dalton transactions (Cambridge, England : 2003)'
_journal_page_first 5346
_journal_page_last 5350
_journal_paper_doi 10.1039/d4dt00102h
_journal_volume 53
_journal_year 2024
_chemical_compound_source 'synthesis as described'
_chemical_formula_moiety 'C36 H33 Cl2 N O Ru'
_chemical_formula_sum 'C36 H33 Cl2 N O Ru'
_chemical_formula_weight 667.60
_space_group_crystal_system monoclinic
_space_group_IT_number 14
_space_group_name_Hall '-P 2ybc'
_space_group_name_H-M_alt 'P 1 21/c 1'
_atom_sites_solution_hydrogens geom
_atom_sites_solution_primary dual
_atom_sites_solution_secondary difmap
_audit_update_record
;
2023-04-03 deposited with the CCDC.	2024-02-23 downloaded from the CCDC.
;
_cell_angle_alpha 90
_cell_angle_beta 99.104(4)
_cell_angle_gamma 90
_cell_formula_units_Z 4
_cell_length_a 12.2592(11)
_cell_length_b 14.8980(13)
_cell_length_c 19.906(2)
_cell_measurement_reflns_used 9714
_cell_measurement_temperature 150(2)
_cell_measurement_theta_max 27.5107
_cell_measurement_theta_min 2.2851
_cell_measurement_wavelength 0.710730
_cell_volume 3589.8(6)
_computing_cell_refinement 'APEX3 (Bruker, 2015)'
_computing_data_collection 'Bruker APEX3 (Bruker, 2015)'
_computing_data_reduction 'SAINT (Bruker, 2014)'
_computing_molecular_graphics
;
   'SXGRAPH (L. Farrugia, 1999), Mercury (CSD, 2020)'
;
_computing_publication_material 'CRYSCALC (T. Roisnel, local program, 2020)'
_computing_structure_refinement 'SHELXL-2018_3 (Sheldrick, 2018)'
_computing_structure_solution 'SHELXT 2018_2 (Sheldrick, 2018)'
_diffrn_ambient_temperature 150(2)
_diffrn_detector '(CMOS) PHOTON 100'
_diffrn_detector_area_resol_mean 10.4167
_diffrn_measured_fraction_theta_full 0.998
_diffrn_measured_fraction_theta_max 0.995
_diffrn_measurement_device_type 'D8 VENTURE Bruker AXS'
_diffrn_measurement_method 'rotation images'
_diffrn_orient_matrix_UB_11 0.0301654
_diffrn_orient_matrix_UB_12 -0.0114649
_diffrn_orient_matrix_UB_13 -0.0430346
_diffrn_orient_matrix_UB_21 0.0665429
_diffrn_orient_matrix_UB_22 -0.0291912
_diffrn_orient_matrix_UB_23 0.0267074
_diffrn_orient_matrix_UB_31 -0.0385589
_diffrn_orient_matrix_UB_32 -0.0593460
_diffrn_orient_matrix_UB_33 -0.0048231
_diffrn_radiation_monochromator 'multilayer monochromator'
_diffrn_radiation_probe x-ray
_diffrn_radiation_source 'Incoatec microfocus sealed tube'
_diffrn_radiation_type MoK\a
_diffrn_radiation_wavelength 0.71073
_diffrn_reflns_av_R_equivalents 0.0472
_diffrn_reflns_av_unetI/netI 0.0360
_diffrn_reflns_limit_h_max 15
_diffrn_reflns_limit_h_min -15
_diffrn_reflns_limit_k_max 19
_diffrn_reflns_limit_k_min -17
_diffrn_reflns_limit_l_max 25
_diffrn_reflns_limit_l_min -25
_diffrn_reflns_number 39352
_diffrn_reflns_theta_full 25.242
_diffrn_reflns_theta_max 27.540
_diffrn_reflns_theta_min 2.168
_diffrn_source_current 1.00
_diffrn_source_power 50.0
_diffrn_source_voltage 50.00
_exptl_absorpt_coefficient_mu 0.611
_exptl_absorpt_correction_T_max 0.890
_exptl_absorpt_correction_T_min 0.757
_exptl_absorpt_correction_type multi-scan
_exptl_absorpt_process_details
;
  [Sheldrick, G.M. (2014). SADABS Bruker AXS Inc., Madison, Wisconsin, USA]
;
_exptl_crystal_colour orange
_exptl_crystal_density_diffrn 1.235
_exptl_crystal_description prism
_exptl_crystal_F_000 1368
_exptl_crystal_size_max 0.530
_exptl_crystal_size_mid 0.440
_exptl_crystal_size_min 0.190
_refine_diff_density_max 0.596
_refine_diff_density_min -0.770
_refine_diff_density_rms 0.080
_refine_ls_extinction_method none
_refine_ls_goodness_of_fit_ref 1.051
_refine_ls_hydrogen_treatment constr
_refine_ls_matrix_type full
_refine_ls_number_parameters 374
_refine_ls_number_reflns 8230
_refine_ls_number_restraints 0
_refine_ls_restrained_S_all 1.051
_refine_ls_R_factor_all 0.0430
_refine_ls_R_factor_gt 0.0334
_refine_ls_shift/su_max 0.001
_refine_ls_shift/su_mean 0.000
_refine_ls_structure_factor_coef Fsqd
_refine_ls_weighting_details 'w=1/[\s^2^(Fo^2^)+(0.0366P)^2^+3.8664P] where P=(Fo^2^+2Fc^2^)/3'
_refine_ls_weighting_scheme calc
_refine_ls_wR_factor_gt 0.0813
_refine_ls_wR_factor_ref 0.0874
_reflns_number_gt 6891
_reflns_number_total 8230
_reflns_threshold_expression >2sigma(I)
_cod_data_source_file d4dt00102h2.cif
_cod_data_source_block JM666
_cod_depositor_comments 'Adding full bibliography for 7715275--7715279.cif.'
_cod_original_cell_volume 3589.7(6)
_cod_original_sg_symbol_H-M 'P 21/c'
_cod_database_code 7715279

loop_
_space_group_symop_operation_xyz
'x, y, z'
'-x, y+1/2, -z+1/2'
'-x, -y, -z'
'x, -y-1/2, z-1/2'

loop_
_atom_site_label
_atom_site_type_symbol
_atom_site_fract_x
_atom_site_fract_y
_atom_site_fract_z
_atom_site_U_iso_or_equiv
_atom_site_adp_type
_atom_site_occupancy
_atom_site_site_symmetry_order
_atom_site_calc_flag
_atom_site_refinement_flags_posn
_atom_site_refinement_flags_adp
_atom_site_refinement_flags_occupancy
_atom_site_disorder_assembly
_atom_site_disorder_group
Ru1 Ru 0.76342(2) 0.55562(2) 0.68702(2) 0.01492(6) Uani 1 1 d . . . . .
Cl1 Cl 0.93061(4) 0.47931(4) 0.71457(3) 0.02568(12) Uani 1 1 d . . . . .
Cl2 Cl 0.64240(4) 0.63934(4) 0.60973(3) 0.02263(12) Uani 1 1 d . . . . .
C1 C 0.72604(17) 0.58403(14) 0.77027(11) 0.0178(4) Uani 1 1 d . . . . .
H1 H 0.675044 0.547684 0.789301 0.021 Uiso 1 1 calc R U . . .
C2 C 0.77464(18) 0.66200(15) 0.80672(11) 0.0201(4) Uani 1 1 d . . . . .
C3 C 0.7513(2) 0.68624(18) 0.87101(13) 0.0292(5) Uani 1 1 d . . . . .
H3 H 0.703562 0.649949 0.892808 0.035 Uiso 1 1 calc R U . . .
C4 C 0.7978(2) 0.7633(2) 0.90287(14) 0.0390(7) Uani 1 1 d . . . . .
H4 H 0.781935 0.780085 0.946347 0.047 Uiso 1 1 calc R U . . .
C5 C 0.8674(2) 0.81530(19) 0.87071(16) 0.0417(7) Uani 1 1 d . . . . .
H5 H 0.898153 0.868278 0.892564 0.050 Uiso 1 1 calc R U . . .
C6 C 0.8938(2) 0.79278(17) 0.80767(15) 0.0333(6) Uani 1 1 d . . . . .
H6 H 0.942328 0.829174 0.786642 0.040 Uiso 1 1 calc R U . . .
C7 C 0.84721(18) 0.71538(15) 0.77597(12) 0.0224(5) Uani 1 1 d . . . . .
O8 O 0.86245(13) 0.68587(11) 0.71286(8) 0.0226(3) Uani 1 1 d . . . . .
C9 C 0.9520(2) 0.72547(18) 0.68084(14) 0.0310(5) Uani 1 1 d . . . . .
H9 H 0.947358 0.792404 0.682833 0.037 Uiso 1 1 calc R U . . .
C10 C 0.9297(3) 0.6953(2) 0.60705(15) 0.0439(7) Uani 1 1 d . . . . .
H10A H 0.934303 0.629764 0.604936 0.066 Uiso 1 1 calc R U . . .
H10B H 0.984694 0.722007 0.582308 0.066 Uiso 1 1 calc R U . . .
H10C H 0.855625 0.714837 0.586294 0.066 Uiso 1 1 calc R U . . .
C11 C 1.0631(2) 0.6950(2) 0.71869(17) 0.0411(7) Uani 1 1 d . . . . .
H11A H 1.070523 0.713902 0.766355 0.062 Uiso 1 1 calc R U . . .
H11B H 1.122374 0.722019 0.697703 0.062 Uiso 1 1 calc R U . . .
H11C H 1.068144 0.629463 0.716449 0.062 Uiso 1 1 calc R U . . .
C21 C 0.67633(16) 0.44662(13) 0.67465(10) 0.0146(4) Uani 1 1 d . . . . .
N22 N 0.67396(14) 0.39606(12) 0.61916(9) 0.0153(3) Uani 1 1 d . . . . .
C23 C 0.73111(18) 0.41841(15) 0.56306(11) 0.0192(4) Uani 1 1 d . . . . .
C24 C 0.6756(2) 0.46579(16) 0.50806(12) 0.0245(5) Uani 1 1 d . . . . .
H24 H 0.602173 0.485955 0.508264 0.029 Uiso 1 1 calc R U . . .
C25 C 0.7287(2) 0.48362(17) 0.45237(12) 0.0298(5) Uani 1 1 d . . . . .
H25 H 0.691249 0.516028 0.414513 0.036 Uiso 1 1 calc R U . . .
C26 C 0.8356(2) 0.45423(18) 0.45217(13) 0.0313(6) Uani 1 1 d . . . . .
H26 H 0.871132 0.465890 0.413980 0.038 Uiso 1 1 calc R U . . .
C27 C 0.8909(2) 0.40792(19) 0.50746(13) 0.0317(6) Uani 1 1 d . . . . .
H27 H 0.964779 0.388629 0.507503 0.038 Uiso 1 1 calc R U . . .
C28 C 0.83835(19) 0.38942(17) 0.56325(12) 0.0249(5) Uani 1 1 d . . . . .
H28 H 0.876025 0.357124 0.601105 0.030 Uiso 1 1 calc R U . . .
C29 C 0.60864(18) 0.30985(14) 0.61504(11) 0.0182(4) Uani 1 1 d . . . . .
C30 C 0.5158(2) 0.31069(18) 0.55402(12) 0.0282(5) Uani 1 1 d . . . . .
H30A H 0.469696 0.257139 0.555248 0.042 Uiso 1 1 calc R U . . .
H30B H 0.547585 0.310924 0.511852 0.042 Uiso 1 1 calc R U . . .
H30C H 0.470418 0.364555 0.555813 0.042 Uiso 1 1 calc R U . . .
C31 C 0.6844(2) 0.22915(16) 0.61326(13) 0.0284(5) Uani 1 1 d . . . . .
H31A H 0.744269 0.231781 0.652158 0.043 Uiso 1 1 calc R U . . .
H31B H 0.715614 0.229933 0.570893 0.043 Uiso 1 1 calc R U . . .
H31C H 0.641941 0.173789 0.615586 0.043 Uiso 1 1 calc R U . . .
C32 C 0.56441(17) 0.31472(14) 0.68074(11) 0.0177(4) Uani 1 1 d . . . . .
C33 C 0.49922(19) 0.26065(15) 0.70943(11) 0.0221(5) Uani 1 1 d . . . . .
H33 H 0.470297 0.205913 0.689581 0.027 Uiso 1 1 calc R U . . .
C34 C 0.47566(19) 0.29556(16) 0.77751(12) 0.0236(5) Uani 1 1 d . . . . .
H34 H 0.426289 0.255150 0.799302 0.028 Uiso 1 1 calc R U . . .
C35 C 0.58861(19) 0.30904(15) 0.82063(11) 0.0215(4) Uani 1 1 d . . . . .
C36 C 0.6236(2) 0.26832(16) 0.88271(12) 0.0275(5) Uani 1 1 d . . . . .
H36 H 0.575738 0.229307 0.902055 0.033 Uiso 1 1 calc R U . . .
C37 C 0.7300(2) 0.28522(17) 0.91651(12) 0.0307(5) Uani 1 1 d . . . . .
H37 H 0.754988 0.257525 0.959162 0.037 Uiso 1 1 calc R U . . .
C38 C 0.7993(2) 0.34209(17) 0.88826(12) 0.0283(5) Uani 1 1 d . . . . .
H38 H 0.871425 0.353729 0.911996 0.034 Uiso 1 1 calc R U . . .
C39 C 0.76458(19) 0.38299(16) 0.82482(11) 0.0223(5) Uani 1 1 d . . . . .
H39 H 0.812811 0.421618 0.805407 0.027 Uiso 1 1 calc R U . . .
C40 C 0.65893(18) 0.36602(14) 0.79113(11) 0.0179(4) Uani 1 1 d . . . . .
C41 C 0.60378(17) 0.39997(14) 0.72037(10) 0.0150(4) Uani 1 1 d . . . . .
C42 C 0.49623(18) 0.44723(15) 0.73264(10) 0.0177(4) Uani 1 1 d . . . . .
C43 C 0.46119(18) 0.53333(16) 0.71478(11) 0.0212(4) Uani 1 1 d . . . . .
H43 H 0.506064 0.572332 0.693061 0.025 Uiso 1 1 calc R U . . .
C44 C 0.3584(2) 0.56250(17) 0.72913(13) 0.0271(5) Uani 1 1 d . . . . .
H44 H 0.333452 0.621531 0.716880 0.032 Uiso 1 1 calc R U . . .
C45 C 0.2929(2) 0.50569(19) 0.76107(13) 0.0312(6) Uani 1 1 d . . . . .
H45 H 0.223744 0.526186 0.770855 0.037 Uiso 1 1 calc R U . . .
C46 C 0.3280(2) 0.41904(18) 0.77878(13) 0.0282(5) Uani 1 1 d . . . . .
H46 H 0.283467 0.380373 0.801017 0.034 Uiso 1 1 calc R U . . .
C47 C 0.42870(18) 0.38941(16) 0.76375(12) 0.0222(5) Uani 1 1 d . . . . .

loop_
_atom_site_aniso_label
_atom_site_aniso_U_11
_atom_site_aniso_U_22
_atom_site_aniso_U_33
_atom_site_aniso_U_23
_atom_site_aniso_U_13
_atom_site_aniso_U_12
Ru1 0.01684(9) 0.01358(9) 0.01488(9) -0.00038(6) 0.00419(6) 0.00001(6)
Cl1 0.0196(2) 0.0251(3) 0.0327(3) 0.0005(2) 0.0052(2) 0.0042(2)
Cl2 0.0271(3) 0.0220(3) 0.0187(2) 0.0027(2) 0.0033(2) 0.0064(2)
C1 0.0195(10) 0.0168(10) 0.0168(10) 0.0007(8) 0.0023(8) 0.0019(8)
C2 0.0188(10) 0.0215(11) 0.0185(10) -0.0049(8) -0.0012(8) 0.0034(8)
C3 0.0245(11) 0.0373(14) 0.0248(12) -0.0062(10) 0.0004(9) 0.0039(10)
C4 0.0396(15) 0.0475(17) 0.0274(13) -0.0200(12) -0.0018(11) 0.0042(13)
C5 0.0440(16) 0.0307(14) 0.0451(17) -0.0201(13) -0.0087(13) -0.0034(12)
C6 0.0311(13) 0.0241(13) 0.0415(15) -0.0046(11) -0.0040(11) -0.0061(10)
C7 0.0237(11) 0.0190(11) 0.0224(11) -0.0029(9) -0.0031(9) -0.0005(9)
O8 0.0238(8) 0.0215(8) 0.0227(8) -0.0010(6) 0.0042(6) -0.0082(6)
C9 0.0298(12) 0.0293(13) 0.0352(14) 0.0054(11) 0.0089(11) -0.0100(10)
C10 0.0451(16) 0.0535(19) 0.0367(16) 0.0011(13) 0.0172(13) -0.0156(14)
C11 0.0244(13) 0.0462(17) 0.0528(18) 0.0082(14) 0.0066(12) -0.0111(12)
C21 0.0160(9) 0.0141(9) 0.0138(9) 0.0019(7) 0.0019(7) 0.0044(7)
N22 0.0182(8) 0.0142(8) 0.0136(8) 0.0003(6) 0.0027(6) 0.0020(7)
C23 0.0248(11) 0.0207(10) 0.0134(10) -0.0028(8) 0.0072(8) -0.0025(9)
C24 0.0317(12) 0.0241(11) 0.0189(11) 0.0017(9) 0.0078(9) 0.0037(10)
C25 0.0440(14) 0.0269(13) 0.0195(12) 0.0041(10) 0.0083(10) 0.0006(11)
C26 0.0390(14) 0.0367(14) 0.0224(12) -0.0040(10) 0.0176(10) -0.0082(11)
C27 0.0264(12) 0.0431(15) 0.0288(13) -0.0043(11) 0.0143(10) -0.0019(11)
C28 0.0228(11) 0.0307(13) 0.0217(11) -0.0022(9) 0.0048(9) -0.0003(9)
C29 0.0241(10) 0.0140(10) 0.0175(10) -0.0014(8) 0.0064(8) -0.0020(8)
C30 0.0320(12) 0.0340(13) 0.0173(11) -0.0025(10) 0.0005(9) -0.0085(10)
C31 0.0364(13) 0.0196(11) 0.0317(13) -0.0016(10) 0.0132(10) 0.0020(10)
C32 0.0220(10) 0.0161(10) 0.0149(10) -0.0006(8) 0.0024(8) -0.0001(8)
C33 0.0288(11) 0.0186(11) 0.0189(11) -0.0011(8) 0.0033(9) -0.0047(9)
C34 0.0290(12) 0.0225(11) 0.0213(11) 0.0014(9) 0.0104(9) -0.0078(9)
C35 0.0307(12) 0.0196(11) 0.0154(10) 0.0009(8) 0.0072(9) 0.0005(9)
C36 0.0437(14) 0.0231(12) 0.0175(11) 0.0037(9) 0.0104(10) -0.0003(10)
C37 0.0470(15) 0.0295(13) 0.0158(11) 0.0070(9) 0.0057(10) 0.0103(11)
C38 0.0319(12) 0.0307(13) 0.0206(11) 0.0010(10) -0.0011(10) 0.0088(10)
C39 0.0266(11) 0.0213(11) 0.0192(11) 0.0006(9) 0.0045(9) 0.0033(9)
C40 0.0253(11) 0.0150(10) 0.0142(10) -0.0005(8) 0.0060(8) 0.0032(8)
C41 0.0187(9) 0.0147(10) 0.0116(9) 0.0000(7) 0.0024(7) -0.0011(8)
C42 0.0193(10) 0.0216(11) 0.0125(9) -0.0021(8) 0.0039(8) -0.0022(8)
C43 0.0196(10) 0.0238(11) 0.0206(11) -0.0031(9) 0.0048(8) -0.0002(9)
C44 0.0242(11) 0.0289(13) 0.0282(12) -0.0035(10) 0.0046(9) 0.0056(10)
C45 0.0222(11) 0.0417(15) 0.0318(13) -0.0080(11) 0.0112(10) 0.0021(11)
C46 0.0247(11) 0.0359(14) 0.0268(12) -0.0042(10) 0.0127(10) -0.0080(10)
C47 0.0231(11) 0.0244(11) 0.0198(11) -0.0024(9) 0.0057(9) -0.0060(9)

loop_
_atom_type_symbol
_atom_type_description
_atom_type_scat_dispersion_real
_atom_type_scat_dispersion_imag
_atom_type_scat_source
C C 0.0033 0.0016 'International Tables Vol C Tables 4.2.6.8 and 6.1.1.4'
H H 0.0000 0.0000 'International Tables Vol C Tables 4.2.6.8 and 6.1.1.4'
Cl Cl 0.1484 0.1585 'International Tables Vol C Tables 4.2.6.8 and 6.1.1.4'
N N 0.0061 0.0033 'International Tables Vol C Tables 4.2.6.8 and 6.1.1.4'
O O 0.0106 0.0060 'International Tables Vol C Tables 4.2.6.8 and 6.1.1.4'
Ru Ru -1.2594 0.8363 'International Tables Vol C Tables 4.2.6.8 and 6.1.1.4'

loop_
_geom_angle_atom_site_label_1
_geom_angle_atom_site_label_2
_geom_angle_atom_site_label_3
_geom_angle
_geom_angle_site_symmetry_1
_geom_angle_site_symmetry_3
_geom_angle_publ_flag
C1 Ru1 C21 95.54(9) . . ?
C1 Ru1 O8 78.61(8) . . ?
C21 Ru1 O8 174.10(7) . . ?
C1 Ru1 Cl2 104.44(7) . . ?
C21 Ru1 Cl2 94.84(6) . . ?
O8 Ru1 Cl2 87.39(4) . . ?
C1 Ru1 Cl1 103.62(7) . . ?
C21 Ru1 Cl1 93.87(6) . . ?
O8 Ru1 Cl1 86.88(4) . . ?
Cl2 Ru1 Cl1 149.61(2) . . ?
C2 C1 Ru1 119.70(16) . . ?
C2 C1 H1 120.2 . . ?
Ru1 C1 H1 120.1 . . ?
C3 C2 C7 119.2(2) . . ?
C3 C2 C1 122.5(2) . . ?
C7 C2 C1 118.4(2) . . ?
C4 C3 C2 120.0(3) . . ?
C4 C3 H3 120.0 . . ?
C2 C3 H3 120.0 . . ?
C5 C4 C3 119.4(3) . . ?
C5 C4 H4 120.3 . . ?
C3 C4 H4 120.3 . . ?
C4 C5 C6 122.2(2) . . ?
C4 C5 H5 118.9 . . ?
C6 C5 H5 118.9 . . ?
C5 C6 C7 118.2(3) . . ?
C5 C6 H6 120.9 . . ?
C7 C6 H6 120.9 . . ?
O8 C7 C6 125.1(2) . . ?
O8 C7 C2 113.91(19) . . ?
C6 C7 C2 120.9(2) . . ?
C7 O8 C9 119.06(18) . . ?
C7 O8 Ru1 109.34(13) . . ?
C9 O8 Ru1 129.92(14) . . ?
O8 C9 C11 109.6(2) . . ?
O8 C9 C10 105.5(2) . . ?
C11 C9 C10 113.7(3) . . ?
O8 C9 H9 109.3 . . ?
C11 C9 H9 109.3 . . ?
C10 C9 H9 109.3 . . ?
C9 C10 H10A 109.5 . . ?
C9 C10 H10B 109.5 . . ?
H10A C10 H10B 109.5 . . ?
C9 C10 H10C 109.5 . . ?
H10A C10 H10C 109.5 . . ?
H10B C10 H10C 109.5 . . ?
C9 C11 H11A 109.5 . . ?
C9 C11 H11B 109.5 . . ?
H11A C11 H11B 109.5 . . ?
C9 C11 H11C 109.5 . . ?
H11A C11 H11C 109.5 . . ?
H11B C11 H11C 109.5 . . ?
N22 C21 C41 107.24(17) . . ?
N22 C21 Ru1 121.20(15) . . ?
C41 C21 Ru1 131.54(15) . . ?
C21 N22 C23 124.00(18) . . ?
C21 N22 C29 117.88(17) . . ?
C23 N22 C29 118.11(17) . . ?
C28 C23 C24 120.5(2) . . ?
C28 C23 N22 120.1(2) . . ?
C24 C23 N22 119.3(2) . . ?
C23 C24 C25 119.4(2) . . ?
C23 C24 H24 120.3 . . ?
C25 C24 H24 120.3 . . ?
C26 C25 C24 120.2(2) . . ?
C26 C25 H25 119.9 . . ?
C24 C25 H25 119.9 . . ?
C25 C26 C27 120.1(2) . . ?
C25 C26 H26 119.9 . . ?
C27 C26 H26 119.9 . . ?
C26 C27 C28 120.1(2) . . ?
C26 C27 H27 119.9 . . ?
C28 C27 H27 119.9 . . ?
C23 C28 C27 119.6(2) . . ?
C23 C28 H28 120.2 . . ?
C27 C28 H28 120.2 . . ?
C32 C29 N22 100.02(16) . . ?
C32 C29 C31 111.44(19) . . ?
N22 C29 C31 110.68(18) . . ?
C32 C29 C30 111.55(18) . . ?
N22 C29 C30 111.01(18) . . ?
C31 C29 C30 111.6(2) . . ?
C29 C30 H30A 109.5 . . ?
C29 C30 H30B 109.5 . . ?
H30A C30 H30B 109.5 . . ?
C29 C30 H30C 109.5 . . ?
H30A C30 H30C 109.5 . . ?
H30B C30 H30C 109.5 . . ?
C29 C31 H31A 109.5 . . ?
C29 C31 H31B 109.5 . . ?
H31A C31 H31B 109.5 . . ?
C29 C31 H31C 109.5 . . ?
H31A C31 H31C 109.5 . . ?
H31B C31 H31C 109.5 . . ?
C33 C32 C29 132.4(2) . . ?
C33 C32 C41 116.36(19) . . ?
C29 C32 C41 111.24(17) . . ?
C32 C33 C34 112.85(19) . . ?
C32 C33 H33 123.6 . . ?
C34 C33 H33 123.6 . . ?
C47 C34 C35 105.36(18) . . ?
C47 C34 C33 105.89(19) . . ?
C35 C34 C33 105.27(18) . . ?
C47 C34 H34 113.2 . . ?
C35 C34 H34 113.2 . . ?
C33 C34 H34 113.2 . . ?
C36 C35 C40 121.0(2) . . ?
C36 C35 C34 124.9(2) . . ?
C40 C35 C34 114.08(19) . . ?
C35 C36 C37 119.2(2) . . ?
C35 C36 H36 120.4 . . ?
C37 C36 H36 120.4 . . ?
C38 C37 C36 120.2(2) . . ?
C38 C37 H37 119.9 . . ?
C36 C37 H37 119.9 . . ?
C37 C38 C39 120.9(2) . . ?
C37 C38 H38 119.6 . . ?
C39 C38 H38 119.6 . . ?
C40 C39 C38 118.9(2) . . ?
C40 C39 H39 120.6 . . ?
C38 C39 H39 120.6 . . ?
C39 C40 C35 119.8(2) . . ?
C39 C40 C41 128.4(2) . . ?
C35 C40 C41 111.70(19) . . ?
C32 C41 C21 103.59(16) . . ?
C32 C41 C40 104.73(16) . . ?
C21 C41 C40 118.47(17) . . ?
C32 C41 C42 104.56(16) . . ?
C21 C41 C42 118.38(17) . . ?
C40 C41 C42 105.38(16) . . ?
C43 C42 C47 120.1(2) . . ?
C43 C42 C41 128.30(19) . . ?
C47 C42 C41 111.52(19) . . ?
C42 C43 C44 119.2(2) . . ?
C42 C43 H43 120.4 . . ?
C44 C43 H43 120.4 . . ?
C45 C44 C43 120.5(2) . . ?
C45 C44 H44 119.8 . . ?
C43 C44 H44 119.8 . . ?
C46 C45 C44 120.3(2) . . ?
C46 C45 H45 119.8 . . ?
C44 C45 H45 119.8 . . ?
C47 C46 C45 119.4(2) . . ?
C47 C46 H46 120.3 . . ?
C45 C46 H46 120.3 . . ?
C46 C47 C42 120.4(2) . . ?
C46 C47 C34 125.3(2) . . ?
C42 C47 C34 114.24(19) . . ?

loop_
_geom_bond_atom_site_label_1
_geom_bond_atom_site_label_2
_geom_bond_distance
_geom_bond_site_symmetry_2
_geom_bond_publ_flag
Ru1 C1 1.837(2) . ?
Ru1 C21 1.938(2) . ?
Ru1 O8 2.3034(15) . ?
Ru1 Cl2 2.3240(6) . ?
Ru1 Cl1 2.3320(6) . ?
C1 C2 1.447(3) . ?
C1 H1 0.9500 . ?
C2 C3 1.402(3) . ?
C2 C7 1.404(3) . ?
C3 C4 1.390(4) . ?
C3 H3 0.9500 . ?
C4 C5 1.382(5) . ?
C4 H4 0.9500 . ?
C5 C6 1.386(4) . ?
C5 H5 0.9500 . ?
C6 C7 1.393(3) . ?
C6 H6 0.9500 . ?
C7 O8 1.371(3) . ?
O8 C9 1.477(3) . ?
C9 C11 1.518(4) . ?
C9 C10 1.519(4) . ?
C9 H9 1.0000 . ?
C10 H10A 0.9800 . ?
C10 H10B 0.9800 . ?
C10 H10C 0.9800 . ?
C11 H11A 0.9800 . ?
C11 H11B 0.9800 . ?
C11 H11C 0.9800 . ?
C21 N22 1.333(3) . ?
C21 C41 1.536(3) . ?
N22 C23 1.448(3) . ?
N22 C29 1.509(3) . ?
C23 C28 1.383(3) . ?
C23 C24 1.387(3) . ?
C24 C25 1.397(3) . ?
C24 H24 0.9500 . ?
C25 C26 1.382(4) . ?
C25 H25 0.9500 . ?
C26 C27 1.382(4) . ?
C26 H26 0.9500 . ?
C27 C28 1.397(3) . ?
C27 H27 0.9500 . ?
C28 H28 0.9500 . ?
C29 C32 1.495(3) . ?
C29 C31 1.523(3) . ?
C29 C30 1.528(3) . ?
C30 H30A 0.9800 . ?
C30 H30B 0.9800 . ?
C30 H30C 0.9800 . ?
C31 H31A 0.9800 . ?
C31 H31B 0.9800 . ?
C31 H31C 0.9800 . ?
C32 C33 1.326(3) . ?
C32 C41 1.532(3) . ?
C33 C34 1.521(3) . ?
C33 H33 0.9500 . ?
C34 C47 1.520(3) . ?
C34 C35 1.523(3) . ?
C34 H34 1.0000 . ?
C35 C36 1.383(3) . ?
C35 C40 1.403(3) . ?
C36 C37 1.392(4) . ?
C36 H36 0.9500 . ?
C37 C38 1.381(4) . ?
C37 H37 0.9500 . ?
C38 C39 1.406(3) . ?
C38 H38 0.9500 . ?
C39 C40 1.384(3) . ?
C39 H39 0.9500 . ?
C40 C41 1.548(3) . ?
C41 C42 1.548(3) . ?
C42 C43 1.381(3) . ?
C42 C47 1.405(3) . ?
C43 C44 1.405(3) . ?
C43 H43 0.9500 . ?
C44 C45 1.388(4) . ?
C44 H44 0.9500 . ?
C45 C46 1.389(4) . ?
C45 H45 0.9500 . ?
C46 C47 1.387(3) . ?
C46 H46 0.9500 . ?

loop_
_geom_torsion_atom_site_label_1
_geom_torsion_atom_site_label_2
_geom_torsion_atom_site_label_3
_geom_torsion_atom_site_label_4
_geom_torsion
_geom_torsion_site_symmetry_1
_geom_torsion_site_symmetry_2
_geom_torsion_site_symmetry_3
_geom_torsion_site_symmetry_4
_geom_torsion_publ_flag
C21 Ru1 C1 C2 177.18(17) . . . . ?
O8 Ru1 C1 C2 -2.09(16) . . . . ?
Cl2 Ru1 C1 C2 -86.36(17) . . . . ?
Cl1 Ru1 C1 C2 81.83(17) . . . . ?
Ru1 C1 C2 C3 -178.68(17) . . . . ?
Ru1 C1 C2 C7 1.8(3) . . . . ?
C7 C2 C3 C4 1.4(3) . . . . ?
C1 C2 C3 C4 -178.1(2) . . . . ?
C2 C3 C4 C5 -0.3(4) . . . . ?
C3 C4 C5 C6 -0.8(4) . . . . ?
C4 C5 C6 C7 0.6(4) . . . . ?
C5 C6 C7 O8 177.8(2) . . . . ?
C5 C6 C7 C2 0.6(4) . . . . ?
C3 C2 C7 O8 -179.1(2) . . . . ?
C1 C2 C7 O8 0.5(3) . . . . ?
C3 C2 C7 C6 -1.6(3) . . . . ?
C1 C2 C7 C6 178.0(2) . . . . ?
C6 C7 O8 C9 14.0(3) . . . . ?
C2 C7 O8 C9 -168.6(2) . . . . ?
C6 C7 O8 Ru1 -179.3(2) . . . . ?
C2 C7 O8 Ru1 -1.9(2) . . . . ?
C7 O8 C9 C11 70.1(3) . . . . ?
Ru1 O8 C9 C11 -93.4(2) . . . . ?
C7 O8 C9 C10 -167.1(2) . . . . ?
Ru1 O8 C9 C10 29.4(3) . . . . ?
C41 C21 N22 C23 178.95(18) . . . . ?
Ru1 C21 N22 C23 -2.3(3) . . . . ?
C41 C21 N22 C29 -1.7(2) . . . . ?
Ru1 C21 N22 C29 177.01(14) . . . . ?
C21 N22 C23 C28 89.8(3) . . . . ?
C29 N22 C23 C28 -89.5(2) . . . . ?
C21 N22 C23 C24 -92.9(3) . . . . ?
C29 N22 C23 C24 87.8(3) . . . . ?
C28 C23 C24 C25 0.4(4) . . . . ?
N22 C23 C24 C25 -176.9(2) . . . . ?
C23 C24 C25 C26 0.0(4) . . . . ?
C24 C25 C26 C27 -0.7(4) . . . . ?
C25 C26 C27 C28 1.0(4) . . . . ?
C24 C23 C28 C27 -0.2(4) . . . . ?
N22 C23 C28 C27 177.1(2) . . . . ?
C26 C27 C28 C23 -0.6(4) . . . . ?
C21 N22 C29 C32 1.3(2) . . . . ?
C23 N22 C29 C32 -179.33(17) . . . . ?
C21 N22 C29 C31 -116.3(2) . . . . ?
C23 N22 C29 C31 63.1(2) . . . . ?
C21 N22 C29 C30 119.2(2) . . . . ?
C23 N22 C29 C30 -61.5(2) . . . . ?
N22 C29 C32 C33 179.3(2) . . . . ?
C31 C29 C32 C33 -63.7(3) . . . . ?
C30 C29 C32 C33 61.8(3) . . . . ?
N22 C29 C32 C41 -0.3(2) . . . . ?
C31 C29 C32 C41 116.7(2) . . . . ?
C30 C29 C32 C41 -117.8(2) . . . . ?
C29 C32 C33 C34 -179.2(2) . . . . ?
C41 C32 C33 C34 0.3(3) . . . . ?
C32 C33 C34 C47 55.2(3) . . . . ?
C32 C33 C34 C35 -56.1(3) . . . . ?
C47 C34 C35 C36 126.3(2) . . . . ?
C33 C34 C35 C36 -122.0(2) . . . . ?
C47 C34 C35 C40 -55.4(2) . . . . ?
C33 C34 C35 C40 56.3(2) . . . . ?
C40 C35 C36 C37 0.7(4) . . . . ?
C34 C35 C36 C37 178.9(2) . . . . ?
C35 C36 C37 C38 0.1(4) . . . . ?
C36 C37 C38 C39 -0.8(4) . . . . ?
C37 C38 C39 C40 0.6(4) . . . . ?
C38 C39 C40 C35 0.2(3) . . . . ?
C38 C39 C40 C41 -177.6(2) . . . . ?
C36 C35 C40 C39 -0.9(3) . . . . ?
C34 C35 C40 C39 -179.2(2) . . . . ?
C36 C35 C40 C41 177.3(2) . . . . ?
C34 C35 C40 C41 -1.1(3) . . . . ?
C33 C32 C41 C21 179.78(19) . . . . ?
C29 C32 C41 C21 -0.6(2) . . . . ?
C33 C32 C41 C40 55.0(2) . . . . ?
C29 C32 C41 C40 -125.35(18) . . . . ?
C33 C32 C41 C42 -55.6(2) . . . . ?
C29 C32 C41 C42 124.05(18) . . . . ?
N22 C21 C41 C32 1.3(2) . . . . ?
Ru1 C21 C41 C32 -177.23(15) . . . . ?
N22 C21 C41 C40 116.68(19) . . . . ?
Ru1 C21 C41 C40 -61.8(2) . . . . ?
N22 C21 C41 C42 -113.82(19) . . . . ?
Ru1 C21 C41 C42 67.6(2) . . . . ?
C39 C40 C41 C32 125.2(2) . . . . ?
C35 C40 C41 C32 -52.7(2) . . . . ?
C39 C40 C41 C21 10.5(3) . . . . ?
C35 C40 C41 C21 -167.48(18) . . . . ?
C39 C40 C41 C42 -124.8(2) . . . . ?
C35 C40 C41 C42 57.3(2) . . . . ?
C32 C41 C42 C43 -123.7(2) . . . . ?
C21 C41 C42 C43 -9.1(3) . . . . ?
C40 C41 C42 C43 126.2(2) . . . . ?
C32 C41 C42 C47 53.7(2) . . . . ?
C21 C41 C42 C47 168.28(18) . . . . ?
C40 C41 C42 C47 -56.4(2) . . . . ?
C47 C42 C43 C44 1.0(3) . . . . ?
C41 C42 C43 C44 178.2(2) . . . . ?
C42 C43 C44 C45 0.2(4) . . . . ?
C43 C44 C45 C46 -0.5(4) . . . . ?
C44 C45 C46 C47 -0.6(4) . . . . ?
C45 C46 C47 C42 1.8(4) . . . . ?
C45 C46 C47 C34 -177.5(2) . . . . ?
C43 C42 C47 C46 -2.1(3) . . . . ?
C41 C42 C47 C46 -179.7(2) . . . . ?
C43 C42 C47 C34 177.3(2) . . . . ?
C41 C42 C47 C34 -0.3(3) . . . . ?
C35 C34 C47 C46 -124.4(2) . . . . ?
C33 C34 C47 C46 124.4(2) . . . . ?
C35 C34 C47 C42 56.3(2) . . . . ?
C33 C34 C47 C42 -55.0(2) . . . . ?
